data_1565853
loop_
_publ_author_name
'Malinska, Maura'

_publ_section_title
;
 Insights into molecular recognition from the crystal structures of
 <i>p-tert</i>-butylcalix[6]arene complexed with different solvents
;
_journal_coeditor_code ED5024
_journal_issue 1
_journal_name_full IUCrJ
_journal_page_first 55
_journal_page_last 64
_journal_paper_doi 10.1107/S2052252521010678
_journal_volume 9
_journal_year 2022
_chemical_formula_moiety 'C66 H84 O6, C7 H16'
_chemical_formula_sum 'C73 H100 O6'
_chemical_formula_weight 1073.52
_space_group_crystal_system monoclinic
_space_group_IT_number 14
_space_group_name_Hall '-P 2ybc'
_space_group_name_H-M_alt 'P 1 21/c 1'
_atom_sites_solution_hydrogens geom
_cell_angle_alpha 90
_cell_angle_beta 101.773(3)
_cell_angle_gamma 90
_cell_formula_units_Z 4
_cell_length_a 16.2520(5)
_cell_length_b 23.5373(7)
_cell_length_c 17.2102(4)
_cell_measurement_reflns_used 7499
_cell_measurement_temperature 100.00(10)
_cell_measurement_theta_max 73.8870
_cell_measurement_theta_min 3.1890
_cell_volume 6444.9(3)
_computing_cell_refinement 'CrysAlisPro 1.171.39.46 (Rigaku OD, 2018)'
_computing_data_collection 'CrysAlisPro 1.171.39.46 (Rigaku OD, 2018)'
_computing_data_reduction 'CrysAlisPro 1.171.39.46 (Rigaku OD, 2018)'
_computing_molecular_graphics 'Olex2 (Dolomanov et al., 2009)'
_computing_publication_material 'Olex2 (Dolomanov et al., 2009)'
_computing_structure_refinement 'ShelXL (Sheldrick, 2015)'
_diffrn_ambient_environment N~2~
_diffrn_ambient_temperature 100.00(10)
_diffrn_detector 'CCD plate'
_diffrn_detector_area_resol_mean 10.4391
_diffrn_detector_type Atlas
_diffrn_measured_fraction_theta_full 0.999
_diffrn_measured_fraction_theta_max 0.978
_diffrn_measurement_details
;
List of Runs (angles in degrees, time in seconds):

  # Type    Start    End  Width  t~exp~   \w     \q     \k     \f   Frames
--------------------------------------------------------------------------
  1  \w   -114.00 -13.00   1.00   15.00    --  -41.41 -57.00 -30.00  101
  2  \w    -66.00  33.00   1.00   15.00    --  -41.41  37.00 120.00   99
  3  \w    -66.00  33.00   1.00   15.00    --  -41.41  37.00-120.00   99
  4  \w     30.00 139.00   1.00   50.00    --  106.16 -77.00 -30.00  109
  5  \w    101.00 178.00   1.00   50.00    --  106.16  96.00  75.00   77
  6  \w     30.00 134.00   1.00   50.00    --  106.16 -30.00 -30.00  104
  7  \w     94.00 178.00   1.00   50.00    --  106.16 125.00   0.00   84
  8  \w     94.00 178.00   1.00   50.00    --  106.16 125.00 -90.00   84
  9  \w     74.00 178.00   1.00   50.00    --  106.16  77.00 120.00  104
 10  \w     77.00 155.00   1.00   50.00    --  106.16  61.00-180.00   78
;
_diffrn_measurement_device 'four-circle diffractometer'
_diffrn_measurement_device_type 'SuperNova, Dual, Cu at home/near, Atlas'
_diffrn_measurement_method '\w scans'
_diffrn_orient_matrix_type 'CrysAlisPro convention (1999,Acta A55,543-557)'
_diffrn_orient_matrix_UB_11 0.0271416000
_diffrn_orient_matrix_UB_12 0.0570434000
_diffrn_orient_matrix_UB_13 0.0411386000
_diffrn_orient_matrix_UB_21 -0.0910450000
_diffrn_orient_matrix_UB_22 0.0219521000
_diffrn_orient_matrix_UB_23 -0.0238030000
_diffrn_orient_matrix_UB_31 -0.0188603000
_diffrn_orient_matrix_UB_32 -0.0234119000
_diffrn_orient_matrix_UB_33 0.0780932000
_diffrn_radiation_monochromator mirror
_diffrn_radiation_probe x-ray
_diffrn_radiation_type CuK\a
_diffrn_radiation_wavelength 1.54184
_diffrn_reflns_av_R_equivalents 0.0672
_diffrn_reflns_av_unetI/netI 0.0832
_diffrn_reflns_Laue_measured_fraction_full 0.999
_diffrn_reflns_Laue_measured_fraction_max 0.978
_diffrn_reflns_limit_h_max 20
_diffrn_reflns_limit_h_min -20
_diffrn_reflns_limit_k_max 28
_diffrn_reflns_limit_k_min -27
_diffrn_reflns_limit_l_max 21
_diffrn_reflns_limit_l_min -14
_diffrn_reflns_number 37071
_diffrn_reflns_point_group_measured_fraction_full 0.999
_diffrn_reflns_point_group_measured_fraction_max 0.978
_diffrn_reflns_theta_full 67.684
_diffrn_reflns_theta_max 74.114
_diffrn_reflns_theta_min 3.226
_diffrn_source 'micro-focus sealed X-ray tube'
_diffrn_source_type 'SuperNova (Cu) X-ray Source'
_exptl_absorpt_coefficient_mu 0.525
_exptl_absorpt_correction_T_max 1.00000
_exptl_absorpt_correction_T_min 0.87042
_exptl_absorpt_correction_type multi-scan
_exptl_absorpt_process_details
;
CrysAlisPro 1.171.39.46 (Rigaku Oxford Diffraction, 2018)
Empirical absorption correction using spherical harmonics,
 implemented in SCALE3 ABSPACK scaling algorithm.
;
_exptl_crystal_colour colourless
_exptl_crystal_colour_primary colourless
_exptl_crystal_density_diffrn 1.106
_exptl_crystal_description plate
_exptl_crystal_F_000 2344
_exptl_crystal_size_max 0.237
_exptl_crystal_size_mid 0.129
_exptl_crystal_size_min 0.045
_refine_diff_density_max 0.712
_refine_diff_density_min -0.430
_refine_diff_density_rms 0.052
_refine_ls_extinction_method none
_refine_ls_goodness_of_fit_ref 1.042
_refine_ls_hydrogen_treatment constr
_refine_ls_matrix_type full
_refine_ls_number_parameters 804
_refine_ls_number_reflns 12820
_refine_ls_number_restraints 82
_refine_ls_restrained_S_all 1.065
_refine_ls_R_factor_all 0.1357
_refine_ls_R_factor_gt 0.0655
_refine_ls_shift/su_max 0.000
_refine_ls_shift/su_mean 0.000
_refine_ls_structure_factor_coef Fsqd
_refine_ls_weighting_details 'w=1/[\s^2^(Fo^2^)+(0.1019P)^2^] where P=(Fo^2^+2Fc^2^)/3'
_refine_ls_weighting_scheme calc
_refine_ls_wR_factor_gt 0.1662
_refine_ls_wR_factor_ref 0.2070
_reflns_Friedel_coverage 0.000
_reflns_number_gt 6910
_reflns_number_total 12820
_reflns_threshold_expression 'I > 2\s(I)'
_cod_data_source_file ed5024.cif
_cod_data_source_block x6_heptane_10
_cod_database_code 1565853
_chemical_oxdiff_usercomment '100 K, colourless plate'
_shelx_space_group_comment
;
The symmetry employed for this shelxl refinement is uniquely defined
by the following loop, which should always be used as a source of
symmetry information in preference to the above space-group names.
They are only intended as comments.
;
_shelx_estimated_absorpt_t_max 0.977
_shelx_estimated_absorpt_t_min 0.886
_reflns_odcompleteness_completeness 99.91
_reflns_odcompleteness_iscentric 1
_reflns_odcompleteness_theta 66.97
_olex2_refinement_description
;
1. Fixed Uiso
 At 1.2 times of:
  All C(H) groups, All C(H,H) groups
 At 1.5 times of:
  All C(H,H,H) groups, All O(H) groups
2. Restrained distances
 C7-C10 = C7-C8 = C7-C9 = C7-C4
 1.54 with sigma of 0.02
 C51-C54 = C51-C52A = C51-C53A = C51-C47 = C51-C53 = C51-C52 = C51-C54A
 1.54 with sigma of 0.005
 C69-C70 = C69-C68
 1.54 with sigma of 0.005
 C71-C70 = C71-C72
 1.54 with sigma of 0.005
 C18-C14
 1.54 with sigma of 0.02
 C70-C69 = C70-C71
 1.54 with sigma of 0.005
 C72-C71 = C72-C73
 1.54 with sigma of 0.005
 C68-C69 = C68-C67
 1.54 with sigma of 0.005
 C7-C8A = C7-C8 = C7-C9 = C7-C10 = C7-C4 = C7-C9A = C7-C10A
 1.54 with sigma of 0.02
 C18A-C14 = C18A-C21A = C18A-C20A = C18A-C19A
 1.54 with sigma of 0.02
 C18-C14 = C18-C20B = C18-C21B = C18-C19B
 1.54 with sigma of 0.02
 C20B-C14
 2.51 with sigma of 0.04
 C8-C10
 2.51 with sigma of 0.01
 C9-C10
 2.51 with sigma of 0.04
 C20A-C19A
 2.51 with sigma of 0.04
 C19A-C21A
 2.51 with sigma of 0.04
 C9-C8
 2.51 with sigma of 0.04
 C10-C4
 2.51 with sigma of 0.04
 C8-C4
 2.51 with sigma of 0.04
 C14-C19A
 2.51 with sigma of 0.04
 C14-C21B
 2.51 with sigma of 0.04
 C20B-C21B
 2.51 with sigma of 0.04
 C20A-C21A
 2.51 with sigma of 0.04
 C20B-C19B
 2.51 with sigma of 0.04
 C14-C20A
 2.51 with sigma of 0.04
 C19B-C21B
 2.51 with sigma of 0.04
 C14-C21A
 2.51 with sigma of 0.04
 C14-C19B
 2.51 with sigma of 0.04
 C10A-C4
 2.51 with sigma of 0.04
 C9A-C10A
 2.51 with sigma of 0.04
 C9A-C4
 2.51 with sigma of 0.04
 C9-C4
 2.51 with sigma of 0.04
 C8A-C9A
 2.51 with sigma of 0.04
 C10A-C8A
 2.51 with sigma of 0.04
 C8A-C4
 2.51 with sigma of 0.04
 C51-C52 \\sim C51-C52A
 with sigma of 0.02
 C51-C53 \\sim C51-C53A
 with sigma of 0.02
3. Rigid bond restraints
 C52, C51
 with sigma for 1-2 distances of 0.01 and sigma for 1-3 distances of 0.01
4. Uiso/Uaniso restraints and constraints
C52 \\sim C51: within 1.7A with sigma of 0.04 and sigma for terminal atoms of
0.08
Uanis(C54) \\sim Ueq, Uanis(C52A) \\sim Ueq: with sigma of 0.0001 and sigma for
terminal atoms of 0.002
Uanis(C54) = Uanis(C54A)
Uanis(C52A) = Uanis(C52)
Uanis(C10A) = Uanis(C10)
Uanis(C8A) = Uanis(C8)
Uanis(C9) = Uanis(C9A)
Uanis(C53) = Uanis(C53A)
5. Others
 Sof(C18)=Sof(C20B)=Sof(H20D)=Sof(H20E)=Sof(H20F)=Sof(C21B)=Sof(H21D)=
 Sof(H21E)=Sof(H21F)=Sof(C19B)=Sof(H19D)=Sof(H19E)=Sof(H19F)=1-FVAR(1)
 Sof(C21A)=Sof(H21A)=Sof(H21B)=Sof(H21C)=Sof(C20A)=Sof(H20A)=Sof(H20B)=
 Sof(H20C)=Sof(C19A)=Sof(H19A)=Sof(H19B)=Sof(H19C)=Sof(C18A)=FVAR(1)
 Sof(C8A)=Sof(H8AA)=Sof(H8AB)=Sof(H8AC)=Sof(C9A)=Sof(H9AA)=Sof(H9AB)=Sof(H9AC)=
 Sof(C10A)=Sof(H10D)=Sof(H10E)=Sof(H10F)=1-FVAR(2)
 Sof(C10)=Sof(H10A)=Sof(H10B)=Sof(H10C)=Sof(C8)=Sof(H8A)=Sof(H8B)=Sof(H8C)=
 Sof(C9)=Sof(H9A)=Sof(H9B)=Sof(H9C)=FVAR(2)
 Sof(C52A)=Sof(H52D)=Sof(H52E)=Sof(H52F)=Sof(C54A)=Sof(H54D)=Sof(H54E)=
 Sof(H54F)=Sof(C53A)=Sof(H53D)=Sof(H53E)=Sof(H53F)=1-FVAR(3)
 Sof(C54)=Sof(H54A)=Sof(H54B)=Sof(H54C)=Sof(C53)=Sof(H53A)=Sof(H53B)=Sof(H53C)=
 Sof(C52)=Sof(H52A)=Sof(H52B)=Sof(H52C)=FVAR(3)
6.a Secondary CH2 refined with riding coordinates:
 C33(H33A,H33B), C55(H55A,H55B), C22(H22A,H22B), C66(H66A,H66B), C11(H11A,
 H11B), C44(H44A,H44B), C69(H69A,H69B), C71(H71A,H71B), C70(H70A,H70B),
 C72(H72A,H72B), C68(H68A,H68B)
6.b Aromatic/amide H refined with riding coordinates:
 C24(H24), C26(H26), C13(H13), C3(H3A), C5(H5), C37(H37), C48(H48), C15(H15),
 C35(H35), C57(H57), C59(H59), C46(H46)
6.c Idealised Me refined as rotating group:
 C30(H30A,H30B,H30C), C42(H42A,H42B,H42C), C32(H32A,H32B,H32C), C43(H43A,H43B,
 H43C), C41(H41A,H41B,H41C), C65(H65A,H65B,H65C), C54(H54A,H54B,H54C), C64(H64A,
 H64B,H64C), C31(H31A,H31B,H31C), C63(H63A,H63B,H63C), C53(H53A,H53B,H53C),
 C52(H52A,H52B,H52C), C10(H10A,H10B,H10C), C8(H8A,H8B,H8C), C73(H73A,H73B,H73C),
  C67(H67A,H67B,H67C), C9(H9A,H9B,H9C), C21A(H21A,H21B,H21C), C20A(H20A,H20B,
 H20C), C19A(H19A,H19B,H19C), C20B(H20D,H20E,H20F), C21B(H21D,H21E,H21F),
 C19B(H19D,H19E,H19F), C8A(H8AA,H8AB,H8AC), C9A(H9AA,H9AB,H9AC), C10A(H10D,H10E,
 H10F), C52A(H52D,H52E,H52F), C54A(H54D,H54E,H54F), C53A(H53D,H53E,H53F)
6.d Idealised tetrahedral OH refined as rotating group:
 O2(H2), O3(H3), O6(H6), O4(H4), O1(H1), O5(H5A)
;
_olex2_submission_special_instructions 'No special instructions were received'
_oxdiff_exptl_absorpt_empirical_details
;
Empirical correction (ABSPACK) includes:
- Absorption correction using spherical harmonics
- Frame scaling
;
_oxdiff_exptl_absorpt_empirical_full_max 1.406
_oxdiff_exptl_absorpt_empirical_full_min 0.535

loop_
_space_group_symop_operation_xyz
'x, y, z'
'-x, y+1/2, -z+1/2'
'-x, -y, -z'
'x, -y-1/2, z-1/2'

loop_
_atom_site_label
_atom_site_type_symbol
_atom_site_fract_x
_atom_site_fract_y
_atom_site_fract_z
_atom_site_U_iso_or_equiv
_atom_site_adp_type
_atom_site_occupancy
_atom_site_site_symmetry_order
_atom_site_calc_flag
_atom_site_refinement_flags_posn
_atom_site_refinement_flags_adp
_atom_site_refinement_flags_occupancy
_atom_site_disorder_assembly
_atom_site_disorder_group
C39 C -0.00015(16) 0.44482(13) 0.86304(14) 0.0314(6) Uani 1 1 d . . . . .
C33 C 0.15963(17) 0.44911(14) 0.89504(15) 0.0358(7) Uani 1 1 d . . . . .
H33A H 0.151905 0.453674 0.950285 0.043 Uiso 1 1 calc R . . . .
H33B H 0.201384 0.418504 0.894893 0.043 Uiso 1 1 calc R . . . .
O2 O 0.09498(14) 0.65808(10) 1.01120(12) 0.0472(5) Uani 1 1 d . . . . .
H2 H 0.060647 0.672808 1.035712 0.071 Uiso 1 1 calc GR . . . .
C24 C 0.25438(18) 0.60356(15) 0.81345(15) 0.0392(7) Uani 1 1 d . . . . .
H24 H 0.273786 0.637658 0.793732 0.047 Uiso 1 1 calc R . . . .
C26 C 0.25823(17) 0.50293(14) 0.82629(15) 0.0370(7) Uani 1 1 d . . . . .
H26 H 0.280108 0.467228 0.814554 0.044 Uiso 1 1 calc R . . . .
O3 O 0.10375(14) 0.55916(11) 0.93272(13) 0.0485(6) Uani 1 1 d . . . . .
H3 H 0.106178 0.591002 0.955114 0.073 Uiso 1 1 calc GR . . . .
C55 C -0.15593(18) 0.65820(15) 0.80411(15) 0.0421(7) Uani 1 1 d . . . . .
H55A H -0.152129 0.678009 0.754214 0.051 Uiso 1 1 calc R . . . .
H55B H -0.097724 0.651064 0.833164 0.051 Uiso 1 1 calc R . . . .
C1 C -0.01009(18) 0.74556(13) 1.10569(14) 0.0347(6) Uani 1 1 d . . . . .
C13 C 0.25271(19) 0.77045(17) 1.05655(19) 0.0535(9) Uani 1 1 d . . . . .
H13 H 0.275069 0.795566 1.098810 0.064 Uiso 1 1 calc R . . . .
C3 C -0.08061(17) 0.83433(13) 1.10121(14) 0.0334(6) Uani 1 1 d . . . . .
H3A H -0.131427 0.855477 1.093310 0.040 Uiso 1 1 calc R . . . .
C18 C 0.3676(8) 0.8051(6) 0.9912(9) 0.060(4) Uani 0.528(11) 1 d D . P A 1
C5 C 0.06865(18) 0.83123(14) 1.13303(14) 0.0361(7) Uani 1 1 d . . . . .
H5 H 0.121333 0.850014 1.147051 0.043 Uiso 1 1 calc R . . . .
C28 C 0.16330(18) 0.55661(14) 0.88595(16) 0.0389(7) Uani 1 1 d . . . . .
C37 C -0.07491(17) 0.39717(14) 0.74725(14) 0.0353(7) Uani 1 1 d . . . . .
H37 H -0.126673 0.385729 0.714629 0.042 Uiso 1 1 calc R . . . .
C48 C -0.26001(17) 0.59604(15) 0.71355(15) 0.0409(8) Uani 1 1 d . . . . .
H48 H -0.280971 0.629389 0.685201 0.049 Uiso 1 1 calc R . . . .
C16 C 0.18477(18) 0.69867(14) 0.93251(17) 0.0404(7) Uani 1 1 d . . . . .
C22 C 0.14585(18) 0.66253(14) 0.86217(16) 0.0396(7) Uani 1 1 d . . . . .
H22A H 0.145157 0.684709 0.813168 0.047 Uiso 1 1 calc R . . . .
H22B H 0.086730 0.654669 0.865157 0.047 Uiso 1 1 calc R . . . .
C15 C 0.25042(19) 0.73554(16) 0.92671(19) 0.0485(8) Uani 1 1 d . . . . .
H15 H 0.270740 0.736307 0.878735 0.058 Uiso 1 1 calc R . . . .
C66 C -0.16992(18) 0.74586(14) 1.07051(15) 0.0361(7) Uani 1 1 d . . . . .
H66A H -0.211560 0.767175 1.093740 0.043 Uiso 1 1 calc R . . . .
H66B H -0.165052 0.707309 1.094013 0.043 Uiso 1 1 calc R . . . .
O6 O -0.12104(14) 0.65697(10) 0.97371(11) 0.0451(5) Uani 1 1 d . . . . .
H6 H -0.108730 0.634860 0.939495 0.068 Uiso 1 1 calc GR . . . .
C4 C -0.00443(17) 0.86364(13) 1.12045(14) 0.0343(6) Uani 1 1 d D . . . .
C25 C 0.29173(17) 0.55239(14) 0.79964(15) 0.0380(7) Uani 1 1 d . . . . .
C12 C 0.18715(18) 0.73468(15) 1.06534(17) 0.0432(8) Uani 1 1 d . . . . .
C36 C -0.00025(17) 0.38178(13) 0.72491(14) 0.0344(6) Uani 1 1 d . . . . .
C58 C -0.29155(18) 0.77821(15) 0.85931(17) 0.0423(7) Uani 1 1 d . . . . .
C60 C -0.20253(17) 0.74075(13) 0.98091(16) 0.0355(6) Uani 1 1 d . . . . .
C14 C 0.2873(2) 0.77129(17) 0.9886(2) 0.0548(9) Uani 1 1 d D . . . .
C17 C 0.15555(18) 0.69757(15) 1.00306(17) 0.0411(7) Uani 1 1 d . . . . .
C35 C 0.07441(18) 0.39996(13) 0.77398(15) 0.0352(6) Uani 1 1 d . . . . .
H35 H 0.126167 0.390853 0.759393 0.042 Uiso 1 1 calc R . . . .
C30 C 0.4028(2) 0.60718(18) 0.7478(2) 0.0660(12) Uani 1 1 d . . . . .
H30A H 0.360381 0.631578 0.715295 0.099 Uiso 1 1 calc GR . . . .
H30B H 0.451125 0.603287 0.722183 0.099 Uiso 1 1 calc GR . . . .
H30C H 0.421147 0.624230 0.800420 0.099 Uiso 1 1 calc GR . . . .
C61 C -0.17357(18) 0.69890(14) 0.93659(16) 0.0377(7) Uani 1 1 d . . . . .
C38 C -0.07680(17) 0.42857(14) 0.81530(14) 0.0350(6) Uani 1 1 d . . . . .
C57 C -0.25616(18) 0.73740(15) 0.81707(17) 0.0434(8) Uani 1 1 d . . . . .
H57 H -0.273389 0.736497 0.760915 0.052 Uiso 1 1 calc R . . . .
C62 C -0.3605(2) 0.81733(16) 0.8152(2) 0.0515(9) Uani 1 1 d . . . . .
C27 C 0.19450(17) 0.50379(14) 0.86906(15) 0.0372(7) Uani 1 1 d . . . . .
C56 C -0.19697(18) 0.69813(14) 0.85346(16) 0.0388(7) Uani 1 1 d . . . . .
C2 C -0.08536(17) 0.77538(14) 1.09309(14) 0.0338(6) Uani 1 1 d . . . . .
C34 C 0.07633(16) 0.43081(13) 0.84328(14) 0.0328(6) Uani 1 1 d . . . . .
C23 C 0.18939(18) 0.60660(14) 0.85525(15) 0.0380(7) Uani 1 1 d . . . . .
C29 C 0.36512(18) 0.54880(15) 0.75625(17) 0.0429(8) Uani 1 1 d . . . . .
C42 C 0.0008(3) 0.28203(17) 0.68086(19) 0.0748(14) Uani 1 1 d . . . . .
H42A H 0.051695 0.275059 0.721328 0.112 Uiso 1 1 calc GR . . . .
H42B H 0.000042 0.256501 0.635729 0.112 Uiso 1 1 calc GR . . . .
H42C H -0.048877 0.275014 0.703507 0.112 Uiso 1 1 calc GR . . . .
C59 C -0.26141(18) 0.77954(15) 0.94186(17) 0.0410(7) Uani 1 1 d . . . . .
H59 H -0.281975 0.807978 0.972145 0.049 Uiso 1 1 calc R . . . .
C32 C 0.4341(2) 0.5106(2) 0.8030(2) 0.0656(12) Uani 1 1 d . . . . .
H32A H 0.453797 0.526439 0.856208 0.098 Uiso 1 1 calc GR . . . .
H32B H 0.481110 0.508651 0.775347 0.098 Uiso 1 1 calc GR . . . .
H32C H 0.411540 0.472424 0.807280 0.098 Uiso 1 1 calc GR . . . .
O4 O -0.00090(11) 0.47419(9) 0.93261(10) 0.0349(5) Uani 1 1 d . . . . .
H4 H 0.036709 0.499238 0.939241 0.052 Uiso 1 1 calc GR . . . .
O1 O -0.01217(14) 0.68666(9) 1.10024(11) 0.0420(5) Uani 1 1 d . . . . .
H1 H -0.051430 0.676733 1.062999 0.063 Uiso 1 1 calc GR . . . .
O5 O -0.11312(14) 0.55772(11) 0.89631(11) 0.0485(6) Uani 1 1 d . . . . .
H5A H -0.075312 0.533055 0.898877 0.073 Uiso 1 1 calc GR . . . .
C49 C -0.19748(18) 0.60144(15) 0.78253(15) 0.0404(7) Uani 1 1 d . . . . .
C46 C -0.25890(16) 0.49563(15) 0.72680(15) 0.0387(7) Uani 1 1 d . . . . .
H46 H -0.278580 0.459429 0.706725 0.046 Uiso 1 1 calc R . . . .
C51 C -0.35944(15) 0.53829(13) 0.60889(14) 0.0447(8) Uani 1 1 d D U . . .
C11 C 0.14941(19) 0.73851(17) 1.13899(16) 0.0475(8) Uani 1 1 d . . . . .
H11A H 0.190734 0.756553 1.182178 0.057 Uiso 1 1 calc R . . . .
H11B H 0.138593 0.699617 1.156390 0.057 Uiso 1 1 calc R . . . .
C44 C -0.16024(17) 0.44462(14) 0.83681(14) 0.0357(7) Uani 1 1 d . . . . .
H44A H -0.200517 0.412983 0.821904 0.043 Uiso 1 1 calc R . . . .
H44B H -0.151486 0.449755 0.895011 0.043 Uiso 1 1 calc R . . . .
C6 C 0.06753(18) 0.77238(14) 1.12586(14) 0.0379(7) Uani 1 1 d . . . . .
C45 C -0.19786(17) 0.49809(14) 0.79655(15) 0.0373(7) Uani 1 1 d . . . . .
C50 C -0.17045(18) 0.55219(15) 0.82493(15) 0.0410(7) Uani 1 1 d . . . . .
C40 C 0.00027(19) 0.34316(14) 0.65303(15) 0.0381(7) Uani 1 1 d . . . . .
C7 C -0.00122(17) 0.92853(13) 1.13067(15) 0.0363(7) Uani 1 1 d D . . . .
C43 C -0.0776(2) 0.35262(17) 0.58818(17) 0.0533(9) Uani 1 1 d . . . . .
H43A H -0.127739 0.341452 0.607808 0.080 Uiso 1 1 calc GR . . . .
H43B H -0.073481 0.329612 0.541656 0.080 Uiso 1 1 calc GR . . . .
H43C H -0.081572 0.392872 0.573348 0.080 Uiso 1 1 calc GR . . . .
C41 C 0.0773(2) 0.35367(18) 0.61730(17) 0.0532(9) Uani 1 1 d . . . . .
H41A H 0.081237 0.394232 0.605714 0.080 Uiso 1 1 calc GR . . . .
H41B H 0.072325 0.331799 0.568109 0.080 Uiso 1 1 calc GR . . . .
H41C H 0.127938 0.341752 0.655102 0.080 Uiso 1 1 calc GR . . . .
C65 C -0.3878(2) 0.86139(17) 0.8697(2) 0.0593(10) Uani 1 1 d . . . . .
H65A H -0.408444 0.842076 0.912431 0.089 Uiso 1 1 calc GR . . . .
H65B H -0.432827 0.884898 0.839113 0.089 Uiso 1 1 calc GR . . . .
H65C H -0.339872 0.885533 0.892541 0.089 Uiso 1 1 calc GR . . . .
C54 C -0.4358(3) 0.5085(3) 0.6244(4) 0.0376(11) Uani 0.490(8) 1 d D U P B 1
H54A H -0.422334 0.468493 0.636781 0.056 Uiso 0.490(8) 1 calc GR . P B 1
H54B H -0.480975 0.510935 0.577122 0.056 Uiso 0.490(8) 1 calc GR . P B 1
H54C H -0.454016 0.526504 0.669335 0.056 Uiso 0.490(8) 1 calc GR . P B 1
C64 C -0.4370(2) 0.78105(19) 0.7789(2) 0.0686(11) Uani 1 1 d . . . . .
H64A H -0.421625 0.754387 0.740542 0.103 Uiso 1 1 calc GR . . . .
H64B H -0.482539 0.805772 0.751975 0.103 Uiso 1 1 calc GR . . . .
H64C H -0.455914 0.759798 0.821039 0.103 Uiso 1 1 calc GR . . . .
C47 C -0.29228(17) 0.54388(15) 0.68527(14) 0.0409(8) Uani 1 1 d D . . . .
C31 C 0.3336(2) 0.52343(15) 0.67408(16) 0.0445(8) Uani 1 1 d . . . . .
H31A H 0.311070 0.485323 0.679381 0.067 Uiso 1 1 calc GR . . . .
H31B H 0.380178 0.521005 0.645968 0.067 Uiso 1 1 calc GR . . . .
H31C H 0.289199 0.547664 0.644045 0.067 Uiso 1 1 calc GR . . . .
C63 C -0.3285(3) 0.8488(2) 0.7491(3) 0.0791(14) Uani 1 1 d . . . . .
H63A H -0.282454 0.874235 0.772628 0.119 Uiso 1 1 calc GR . . . .
H63B H -0.374457 0.871044 0.717569 0.119 Uiso 1 1 calc GR . . . .
H63C H -0.308274 0.821132 0.714714 0.119 Uiso 1 1 calc GR . . . .
C53 C -0.3206(13) 0.5079(5) 0.5462(9) 0.030(2) Uani 0.490(8) 1 d D . P B 1
H53A H -0.278364 0.532579 0.530301 0.045 Uiso 0.490(8) 1 calc GR . P B 1
H53B H -0.364750 0.499257 0.499792 0.045 Uiso 0.490(8) 1 calc GR . P B 1
H53C H -0.293986 0.472549 0.568498 0.045 Uiso 0.490(8) 1 calc GR . P B 1
C52 C -0.3873(5) 0.5988(2) 0.5752(5) 0.0484(13) Uani 0.490(8) 1 d D U P B 1
H52A H -0.410015 0.620346 0.614811 0.073 Uiso 0.490(8) 1 calc GR . P B 1
H52B H -0.430703 0.594935 0.526722 0.073 Uiso 0.490(8) 1 calc GR . P B 1
H52C H -0.338751 0.618943 0.562947 0.073 Uiso 0.490(8) 1 calc GR . P B 1
C10 C 0.0887(3) 0.9537(3) 1.1342(3) 0.0452(11) Uani 0.599(4) 1 d D . P C 1
H10A H 0.127097 0.939511 1.181736 0.068 Uiso 0.599(4) 1 calc GR . P C 1
H10B H 0.086247 0.995261 1.136353 0.068 Uiso 0.599(4) 1 calc GR . P C 1
H10C H 0.109155 0.942074 1.086850 0.068 Uiso 0.599(4) 1 calc GR . P C 1
C8 C -0.0600(3) 0.9565(2) 1.0614(3) 0.0434(11) Uani 0.599(4) 1 d D . P C 1
H8A H -0.041950 0.947216 1.011978 0.065 Uiso 0.599(4) 1 calc GR . P C 1
H8B H -0.058619 0.997805 1.068952 0.065 Uiso 0.599(4) 1 calc GR . P C 1
H8C H -0.117346 0.942611 1.058679 0.065 Uiso 0.599(4) 1 calc GR . P C 1
C69 C 0.3765(2) 0.55866(14) 1.0336(2) 0.0641(11) Uani 1 1 d D . . . .
H69A H 0.438719 0.559845 1.046173 0.077 Uiso 1 1 calc R . . . .
H69B H 0.358286 0.559943 0.975159 0.077 Uiso 1 1 calc R . . . .
C71 C 0.3829(2) 0.45085(14) 1.02661(19) 0.0613(11) Uani 1 1 d D . . . .
H71A H 0.444735 0.454662 1.035131 0.074 Uiso 1 1 calc R . . . .
H71B H 0.360483 0.451222 0.968626 0.074 Uiso 1 1 calc R . . . .
C70 C 0.3479(2) 0.50222(14) 1.06333(19) 0.0631(11) Uani 1 1 d D . . . .
H70A H 0.366370 0.500456 1.121774 0.076 Uiso 1 1 calc R . . . .
H70B H 0.285775 0.500563 1.050643 0.076 Uiso 1 1 calc R . . . .
C72 C 0.3621(3) 0.39348(17) 1.0597(2) 0.0803(15) Uani 1 1 d D . . . .
H72A H 0.300358 0.389010 1.051129 0.096 Uiso 1 1 calc R . . . .
H72B H 0.385096 0.392304 1.117538 0.096 Uiso 1 1 calc R . . . .
C68 C 0.3434(2) 0.61159(18) 1.0685(2) 0.0716(12) Uani 1 1 d D . . . .
H68A H 0.358345 0.645676 1.040627 0.086 Uiso 1 1 calc R . . . .
H68B H 0.281320 0.609550 1.059619 0.086 Uiso 1 1 calc R . . . .
C73 C 0.3992(3) 0.3443(2) 1.0193(4) 0.119(3) Uani 1 1 d D . . . .
H73A H 0.379190 0.346790 0.961662 0.179 Uiso 1 1 calc GR . . . .
H73B H 0.381370 0.308048 1.038470 0.179 Uiso 1 1 calc GR . . . .
H73C H 0.460684 0.346680 1.031869 0.179 Uiso 1 1 calc GR . . . .
C67 C 0.3792(3) 0.6173(3) 1.1564(3) 0.0993(18) Uani 1 1 d D . . . .
H67A H 0.440646 0.619132 1.165433 0.149 Uiso 1 1 calc GR . . . .
H67B H 0.362453 0.584379 1.184461 0.149 Uiso 1 1 calc GR . . . .
H67C H 0.357652 0.652093 1.176421 0.149 Uiso 1 1 calc GR . . . .
C9 C -0.0267(4) 0.9437(3) 1.2088(3) 0.0472(12) Uani 0.599(4) 1 d D . P C 1
H9A H -0.085580 0.933168 1.205933 0.071 Uiso 0.599(4) 1 calc GR . P C 1
H9B H -0.019936 0.984684 1.218174 0.071 Uiso 0.599(4) 1 calc GR . P C 1
H9C H 0.009066 0.923051 1.252446 0.071 Uiso 0.599(4) 1 calc GR . P C 1
C21A C 0.4406(5) 0.7784(4) 0.9900(9) 0.080(4) Uani 0.472(11) 1 d D . P A 2
H21A H 0.446977 0.759403 1.041598 0.120 Uiso 0.472(11) 1 calc GR . P A 2
H21B H 0.487981 0.804301 0.990854 0.120 Uiso 0.472(11) 1 calc GR . P A 2
H21C H 0.439526 0.749878 0.948350 0.120 Uiso 0.472(11) 1 calc GR . P A 2
C20A C 0.3738(9) 0.8639(6) 1.0312(8) 0.063(3) Uani 0.472(11) 1 d D . P A 2
H20A H 0.320986 0.884211 1.030014 0.095 Uiso 0.472(11) 1 calc GR . P A 2
H20B H 0.414618 0.889588 1.014886 0.095 Uiso 0.472(11) 1 calc GR . P A 2
H20C H 0.396137 0.850160 1.085129 0.095 Uiso 0.472(11) 1 calc GR . P A 2
C19A C 0.3490(8) 0.8400(6) 0.8890(5) 0.085(5) Uani 0.472(11) 1 d D . P A 2
H19A H 0.349873 0.810179 0.849468 0.128 Uiso 0.472(11) 1 calc GR . P A 2
H19B H 0.395953 0.866222 0.889287 0.128 Uiso 0.472(11) 1 calc GR . P A 2
H19C H 0.295851 0.860944 0.875560 0.128 Uiso 0.472(11) 1 calc GR . P A 2
C20B C 0.3402(7) 0.8657(5) 1.0036(7) 0.057(3) Uani 0.528(11) 1 d D . P A 1
H20D H 0.294217 0.876397 0.959777 0.086 Uiso 0.528(11) 1 calc GR . P A 1
H20E H 0.387763 0.891515 1.005012 0.086 Uiso 0.528(11) 1 calc GR . P A 1
H20F H 0.320969 0.868094 1.053848 0.086 Uiso 0.528(11) 1 calc GR . P A 1
C18A C 0.3576(8) 0.8125(7) 0.9732(9) 0.057(4) Uani 0.472(11) 1 d D . P A 2
C21B C 0.4373(4) 0.7828(3) 1.0571(6) 0.062(3) Uani 0.528(11) 1 d D . P A 1
H21D H 0.419850 0.786047 1.108130 0.093 Uiso 0.528(11) 1 calc GR . P A 1
H21E H 0.488471 0.805225 1.058627 0.093 Uiso 0.528(11) 1 calc GR . P A 1
H21F H 0.448521 0.742898 1.046858 0.093 Uiso 0.528(11) 1 calc GR . P A 1
C19B C 0.3908(6) 0.7968(5) 0.9114(6) 0.081(4) Uani 0.528(11) 1 d D . P A 1
H19D H 0.397626 0.756145 0.902106 0.121 Uiso 0.528(11) 1 calc GR . P A 1
H19E H 0.443610 0.816615 0.910631 0.121 Uiso 0.528(11) 1 calc GR . P A 1
H19F H 0.346117 0.812199 0.869773 0.121 Uiso 0.528(11) 1 calc GR . P A 1
C8A C -0.0892(5) 0.9568(4) 1.0982(5) 0.0434(11) Uani 0.401(4) 1 d D . P C 2
H8AA H -0.107271 0.948288 1.041516 0.065 Uiso 0.401(4) 1 calc GR . P C 2
H8AB H -0.084656 0.998038 1.105708 0.065 Uiso 0.401(4) 1 calc GR . P C 2
H8AC H -0.130513 0.941692 1.127058 0.065 Uiso 0.401(4) 1 calc GR . P C 2
C9A C 0.0230(6) 0.9436(4) 1.2179(5) 0.0472(12) Uani 0.401(4) 1 d D . P C 2
H9AA H 0.080247 0.930252 1.239323 0.071 Uiso 0.401(4) 1 calc GR . P C 2
H9AB H -0.016116 0.925431 1.246589 0.071 Uiso 0.401(4) 1 calc GR . P C 2
H9AC H 0.020597 0.984930 1.224109 0.071 Uiso 0.401(4) 1 calc GR . P C 2
C10A C 0.0603(5) 0.9533(4) 1.0859(5) 0.0452(11) Uani 0.401(4) 1 d D . P C 2
H10D H 0.062288 0.994688 1.092774 0.068 Uiso 0.401(4) 1 calc GR . P C 2
H10E H 0.042548 0.944249 1.029345 0.068 Uiso 0.401(4) 1 calc GR . P C 2
H10F H 0.116185 0.937323 1.106166 0.068 Uiso 0.401(4) 1 calc GR . P C 2
C52A C -0.4166(5) 0.5894(3) 0.5924(5) 0.0484(13) Uani 0.510(8) 1 d D U P B 2
H52D H -0.437296 0.599176 0.640381 0.073 Uiso 0.510(8) 1 calc GR . P B 2
H52E H -0.464312 0.580474 0.549334 0.073 Uiso 0.510(8) 1 calc GR . P B 2
H52F H -0.385316 0.621581 0.576921 0.073 Uiso 0.510(8) 1 calc GR . P B 2
C54A C -0.4206(4) 0.4879(3) 0.6183(4) 0.0376(11) Uani 0.510(8) 1 d D . P B 2
H54D H -0.390087 0.451786 0.620961 0.056 Uiso 0.510(8) 1 calc GR . P B 2
H54E H -0.467846 0.487399 0.572707 0.056 Uiso 0.510(8) 1 calc GR . P B 2
H54F H -0.441844 0.493132 0.667201 0.056 Uiso 0.510(8) 1 calc GR . P B 2
C53A C -0.3168(13) 0.5242(5) 0.5398(9) 0.030(2) Uani 0.510(8) 1 d D . P B 2
H53D H -0.276005 0.554011 0.534908 0.045 Uiso 0.510(8) 1 calc GR . P B 2
H53E H -0.359277 0.522009 0.490490 0.045 Uiso 0.510(8) 1 calc GR . P B 2
H53F H -0.287733 0.487644 0.549698 0.045 Uiso 0.510(8) 1 calc GR . P B 2

loop_
_atom_site_aniso_label
_atom_site_aniso_U_11
_atom_site_aniso_U_22
_atom_site_aniso_U_33
_atom_site_aniso_U_23
_atom_site_aniso_U_13
_atom_site_aniso_U_12
C39 0.0298(13) 0.0504(18) 0.0143(10) -0.0035(11) 0.0047(9) 0.0027(12)
C33 0.0290(13) 0.0558(19) 0.0236(12) -0.0080(12) 0.0077(10) -0.0013(13)
O2 0.0439(12) 0.0629(15) 0.0388(11) -0.0098(10) 0.0179(9) -0.0002(11)
C24 0.0326(14) 0.062(2) 0.0242(12) -0.0092(13) 0.0078(11) -0.0062(14)
C26 0.0270(12) 0.060(2) 0.0247(12) -0.0114(13) 0.0056(10) -0.0007(13)
O3 0.0467(12) 0.0662(16) 0.0409(11) -0.0159(11) 0.0287(10) -0.0061(11)
C55 0.0356(15) 0.068(2) 0.0218(12) 0.0029(13) 0.0028(11) 0.0074(15)
C1 0.0393(15) 0.0507(19) 0.0154(10) -0.0005(11) 0.0086(10) 0.0098(13)
C13 0.0331(15) 0.083(3) 0.0418(16) -0.0298(17) 0.0020(13) 0.0052(17)
C3 0.0335(13) 0.0501(19) 0.0184(11) 0.0048(11) 0.0094(10) 0.0046(13)
C18 0.042(6) 0.072(8) 0.064(7) -0.036(5) 0.006(5) -0.004(5)
C5 0.0360(14) 0.056(2) 0.0159(11) -0.0024(12) 0.0052(10) 0.0050(14)
C28 0.0359(15) 0.057(2) 0.0270(13) -0.0121(13) 0.0140(11) -0.0012(14)
C37 0.0285(13) 0.057(2) 0.0177(11) -0.0011(12) -0.0005(9) 0.0035(13)
C48 0.0313(14) 0.070(2) 0.0201(12) -0.0012(13) 0.0021(10) 0.0160(15)
C16 0.0311(14) 0.059(2) 0.0324(14) -0.0110(14) 0.0095(11) 0.0040(14)
C22 0.0348(14) 0.058(2) 0.0276(13) -0.0102(13) 0.0111(11) -0.0025(14)
C15 0.0348(15) 0.072(2) 0.0418(16) -0.0195(16) 0.0143(13) -0.0033(15)
C66 0.0354(14) 0.0498(19) 0.0262(12) 0.0057(12) 0.0137(11) 0.0060(13)
O6 0.0448(12) 0.0572(15) 0.0302(10) 0.0001(9) 0.0004(9) 0.0170(11)
C4 0.0344(14) 0.0546(19) 0.0150(11) 0.0042(11) 0.0079(10) 0.0047(13)
C25 0.0295(13) 0.062(2) 0.0234(12) -0.0129(13) 0.0067(10) -0.0055(14)
C12 0.0299(14) 0.067(2) 0.0305(13) -0.0149(14) 0.0015(11) 0.0089(14)
C36 0.0373(14) 0.0511(19) 0.0147(11) -0.0014(11) 0.0052(10) 0.0000(13)
C58 0.0318(14) 0.058(2) 0.0373(15) 0.0137(14) 0.0081(12) 0.0021(14)
C60 0.0301(13) 0.0504(19) 0.0278(13) 0.0059(12) 0.0103(11) 0.0015(13)
C14 0.0338(16) 0.079(3) 0.0528(19) -0.0286(18) 0.0111(14) -0.0038(16)
C17 0.0304(14) 0.062(2) 0.0315(13) -0.0111(14) 0.0067(11) 0.0049(14)
C35 0.0342(14) 0.0523(19) 0.0218(11) -0.0035(12) 0.0121(10) 0.0000(13)
C30 0.052(2) 0.083(3) 0.074(2) -0.031(2) 0.0410(19) -0.023(2)
C61 0.0332(14) 0.0537(19) 0.0259(12) 0.0051(12) 0.0056(11) 0.0048(13)
C38 0.0304(13) 0.0570(19) 0.0167(11) -0.0005(11) 0.0031(10) 0.0020(13)
C57 0.0339(15) 0.068(2) 0.0281(13) 0.0100(14) 0.0060(11) 0.0009(15)
C62 0.0372(16) 0.066(2) 0.0495(18) 0.0201(17) 0.0055(14) 0.0119(16)
C27 0.0300(13) 0.059(2) 0.0225(12) -0.0102(12) 0.0058(10) -0.0027(14)
C56 0.0312(14) 0.059(2) 0.0260(12) 0.0036(13) 0.0047(11) 0.0050(14)
C2 0.0325(13) 0.055(2) 0.0163(11) 0.0026(11) 0.0097(10) 0.0034(13)
C34 0.0302(13) 0.0506(18) 0.0182(11) -0.0026(11) 0.0061(10) 0.0010(12)
C23 0.0334(14) 0.057(2) 0.0256(12) -0.0126(13) 0.0098(11) -0.0049(14)
C29 0.0313(14) 0.068(2) 0.0310(14) -0.0118(14) 0.0114(11) -0.0046(14)
C42 0.140(4) 0.060(3) 0.0278(16) -0.0078(16) 0.027(2) -0.001(3)
C59 0.0327(14) 0.057(2) 0.0360(14) 0.0101(14) 0.0127(12) 0.0067(14)
C32 0.0318(16) 0.128(4) 0.0383(16) 0.003(2) 0.0111(13) 0.011(2)
O4 0.0293(9) 0.0602(14) 0.0151(8) -0.0072(8) 0.0042(7) -0.0011(9)
O1 0.0508(12) 0.0523(14) 0.0223(9) 0.0006(8) 0.0059(8) 0.0104(10)
O5 0.0426(12) 0.0711(17) 0.0240(9) -0.0069(10) -0.0116(8) 0.0124(11)
C49 0.0317(14) 0.067(2) 0.0209(12) -0.0040(13) 0.0023(10) 0.0085(14)
C46 0.0243(12) 0.071(2) 0.0199(11) -0.0123(13) 0.0019(10) 0.0074(14)
C51 0.0305(14) 0.076(2) 0.0235(12) -0.0089(14) -0.0048(11) 0.0162(15)
C11 0.0373(15) 0.079(2) 0.0230(12) -0.0114(14) -0.0021(11) 0.0143(16)
C44 0.0284(13) 0.0572(19) 0.0202(11) -0.0057(12) 0.0018(10) 0.0049(13)
C6 0.0364(14) 0.064(2) 0.0132(10) -0.0021(12) 0.0050(10) 0.0127(14)
C45 0.0293(13) 0.061(2) 0.0209(11) -0.0077(12) 0.0024(10) 0.0074(13)
C50 0.0300(13) 0.072(2) 0.0176(11) -0.0040(13) -0.0039(10) 0.0083(14)
C40 0.0434(15) 0.0542(19) 0.0177(11) -0.0049(12) 0.0086(11) -0.0007(14)
C7 0.0317(14) 0.0554(19) 0.0224(12) 0.0050(12) 0.0068(10) 0.0029(13)
C43 0.0428(17) 0.092(3) 0.0239(13) -0.0221(15) 0.0047(12) -0.0059(18)
C41 0.0421(17) 0.092(3) 0.0269(14) -0.0176(16) 0.0098(12) 0.0042(18)
C65 0.0446(19) 0.065(3) 0.067(2) 0.0210(19) 0.0072(17) 0.0148(18)
C54 0.0249(16) 0.055(2) 0.0327(14) -0.0068(17) 0.0066(12) 0.0136(16)
C64 0.0448(19) 0.087(3) 0.065(2) 0.005(2) -0.0104(17) 0.016(2)
C47 0.0303(13) 0.073(2) 0.0183(11) -0.0091(13) 0.0018(10) 0.0164(15)
C31 0.0415(16) 0.069(2) 0.0255(13) -0.0081(14) 0.0125(12) 0.0020(16)
C63 0.069(3) 0.096(4) 0.075(3) 0.052(3) 0.021(2) 0.032(2)
C53 0.039(2) 0.031(6) 0.020(2) 0.002(4) 0.0060(14) -0.008(5)
C52 0.038(2) 0.0579(19) 0.0454(18) -0.0036(15) 0.0000(15) 0.0071(16)
C10 0.031(2) 0.071(3) 0.034(2) 0.009(2) 0.0061(17) 0.002(2)
C8 0.039(3) 0.054(3) 0.034(3) 0.011(2) 0.0011(17) -0.002(2)
C69 0.0415(18) 0.106(3) 0.0448(18) -0.002(2) 0.0087(15) 0.002(2)
C71 0.0367(17) 0.106(3) 0.0397(17) 0.0048(19) 0.0034(13) -0.0085(19)
C70 0.0342(16) 0.115(4) 0.0395(17) 0.004(2) 0.0061(14) -0.002(2)
C72 0.052(2) 0.126(4) 0.057(2) 0.028(3) -0.0031(18) -0.028(3)
C68 0.051(2) 0.106(4) 0.058(2) -0.001(2) 0.0126(18) 0.010(2)
C73 0.063(3) 0.067(3) 0.237(8) 0.024(4) 0.053(4) -0.001(3)
C67 0.072(3) 0.127(5) 0.091(3) -0.042(3) 0.001(3) 0.007(3)
C9 0.054(3) 0.055(3) 0.035(2) -0.0042(19) 0.015(3) -0.004(3)
C21A 0.044(5) 0.079(7) 0.127(12) -0.020(7) 0.040(6) -0.013(5)
C20A 0.073(9) 0.056(6) 0.071(8) 0.001(6) 0.037(6) -0.003(7)
C19A 0.113(9) 0.104(10) 0.045(4) -0.008(5) 0.028(5) -0.063(8)
C20B 0.056(6) 0.057(5) 0.062(7) 0.007(5) 0.018(4) -0.005(5)
C18A 0.025(5) 0.089(10) 0.057(7) -0.037(6) 0.010(5) -0.014(5)
C21B 0.028(3) 0.047(4) 0.109(8) -0.018(4) 0.011(4) -0.011(3)
C19B 0.080(7) 0.084(8) 0.097(7) -0.031(6) 0.062(6) -0.047(6)
C8A 0.039(3) 0.054(3) 0.034(3) 0.011(2) 0.0011(17) -0.002(2)
C9A 0.054(3) 0.055(3) 0.035(2) -0.0042(19) 0.015(3) -0.004(3)
C10A 0.031(2) 0.071(3) 0.034(2) 0.009(2) 0.0061(17) 0.002(2)
C52A 0.038(2) 0.0579(19) 0.0454(18) -0.0036(15) 0.0000(15) 0.0071(16)
C54A 0.0249(16) 0.055(2) 0.0327(14) -0.0068(17) 0.0066(12) 0.0136(16)
C53A 0.039(2) 0.031(6) 0.020(2) 0.002(4) 0.0060(14) -0.008(5)

loop_
_atom_type_symbol
_atom_type_description
_atom_type_scat_dispersion_real
_atom_type_scat_dispersion_imag
_atom_type_scat_source
C C 0.0181 0.0091 'International Tables Vol C Tables 4.2.6.8 and 6.1.1.4'
H H 0.0000 0.0000 'International Tables Vol C Tables 4.2.6.8 and 6.1.1.4'
O O 0.0492 0.0322 'International Tables Vol C Tables 4.2.6.8 and 6.1.1.4'

loop_
_geom_angle_atom_site_label_1
_geom_angle_atom_site_label_2
_geom_angle_atom_site_label_3
_geom_angle
_geom_angle_site_symmetry_1
_geom_angle_site_symmetry_3
_geom_angle_publ_flag
C34 C39 C38 121.6(2) . . ?
O4 C39 C38 118.7(2) . . ?
O4 C39 C34 119.7(2) . . ?
H33A C33 H33B 107.6 . . ?
C27 C33 H33A 108.7 . . ?
C27 C33 H33B 108.7 . . ?
C27 C33 C34 114.2(2) . . ?
C34 C33 H33A 108.7 . . ?
C34 C33 H33B 108.7 . . ?
C17 O2 H2 109.5 . . ?
C25 C24 H24 118.8 . . ?
C25 C24 C23 122.3(3) . . ?
C23 C24 H24 118.8 . . ?
C25 C26 H26 118.6 . . ?
C27 C26 H26 118.6 . . ?
C27 C26 C25 122.9(3) . . ?
C28 O3 H3 109.5 . . ?
H55A C55 H55B 107.2 . . ?
C56 C55 H55A 107.9 . . ?
C56 C55 H55B 107.9 . . ?
C49 C55 H55A 107.9 . . ?
C49 C55 H55B 107.9 . . ?
C49 C55 C56 117.6(3) . . ?
C2 C1 O1 119.0(3) . . ?
C2 C1 C6 122.4(3) . . ?
O1 C1 C6 118.6(3) . . ?
C12 C13 H13 118.4 . . ?
C12 C13 C14 123.2(3) . . ?
C14 C13 H13 118.4 . . ?
C4 C3 H3A 118.5 . . ?
C2 C3 H3A 118.5 . . ?
C2 C3 C4 122.9(3) . . ?
C14 C18 C20B 102.7(9) . . ?
C14 C18 C21B 110.2(9) . . ?
C20B C18 C21B 114.4(10) . . ?
C19B C18 C14 106.1(8) . . ?
C19B C18 C20B 112.5(11) . . ?
C19B C18 C21B 110.3(10) . . ?
C4 C5 H5 118.7 . . ?
C6 C5 H5 118.7 . . ?
C6 C5 C4 122.5(3) . . ?
O3 C28 C27 119.2(3) . . ?
O3 C28 C23 119.3(3) . . ?
C23 C28 C27 121.5(2) . . ?
C36 C37 H37 118.6 . . ?
C38 C37 H37 118.6 . . ?
C38 C37 C36 122.7(3) . . ?
C49 C48 H48 118.8 . . ?
C47 C48 H48 118.8 . . ?
C47 C48 C49 122.4(3) . . ?
C15 C16 C22 119.7(3) . . ?
C17 C16 C22 121.9(3) . . ?
C17 C16 C15 118.4(3) . . ?
C16 C22 H22A 108.4 . . ?
C16 C22 H22B 108.4 . . ?
C16 C22 C23 115.3(3) . . ?
H22A C22 H22B 107.5 . . ?
C23 C22 H22A 108.4 . . ?
C23 C22 H22B 108.4 . . ?
C16 C15 H15 118.7 . . ?
C14 C15 C16 122.5(3) . . ?
C14 C15 H15 118.7 . . ?
H66A C66 H66B 107.7 . . ?
C60 C66 H66A 108.8 . . ?
C60 C66 H66B 108.8 . . ?
C2 C66 H66A 108.8 . . ?
C2 C66 H66B 108.8 . . ?
C2 C66 C60 113.8(2) . . ?
C61 O6 H6 109.5 . . ?
C3 C4 C7 121.7(2) . . ?
C5 C4 C3 117.0(3) . . ?
C5 C4 C7 121.3(3) . . ?
C24 C25 C26 116.8(3) . . ?
C24 C25 C29 122.8(3) . . ?
C26 C25 C29 120.4(3) . . ?
C13 C12 C17 117.7(3) . . ?
C13 C12 C11 120.2(3) . . ?
C17 C12 C11 122.0(3) . . ?
C37 C36 C35 116.9(2) . . ?
C37 C36 C40 121.6(3) . . ?
C35 C36 C40 121.4(2) . . ?
C57 C58 C62 119.6(3) . . ?
C57 C58 C59 116.5(3) . . ?
C59 C58 C62 123.9(3) . . ?
C61 C60 C66 121.6(3) . . ?
C61 C60 C59 118.5(3) . . ?
C59 C60 C66 119.8(3) . . ?
C13 C14 C18 118.2(6) . . ?
C13 C14 C18A 125.7(6) . . ?
C15 C14 C13 116.6(3) . . ?
C15 C14 C18 124.9(6) . . ?
C15 C14 C18A 117.5(6) . . ?
O2 C17 C16 118.6(3) . . ?
O2 C17 C12 120.1(3) . . ?
C16 C17 C12 121.4(3) . . ?
C36 C35 H35 118.6 . . ?
C34 C35 C36 122.9(2) . . ?
C34 C35 H35 118.6 . . ?
H30A C30 H30B 109.5 . . ?
H30A C30 H30C 109.5 . . ?
H30B C30 H30C 109.5 . . ?
C29 C30 H30A 109.5 . . ?
C29 C30 H30B 109.5 . . ?
C29 C30 H30C 109.5 . . ?
O6 C61 C60 120.2(2) . . ?
O6 C61 C56 118.6(3) . . ?
C60 C61 C56 121.2(3) . . ?
C39 C38 C44 121.3(2) . . ?
C37 C38 C39 118.0(2) . . ?
C37 C38 C44 120.7(2) . . ?
C58 C57 H57 118.5 . . ?
C56 C57 C58 123.0(3) . . ?
C56 C57 H57 118.5 . . ?
C58 C62 C64 108.6(3) . . ?
C58 C62 C63 109.5(3) . . ?
C65 C62 C58 112.4(3) . . ?
C65 C62 C64 108.4(3) . . ?
C65 C62 C63 108.3(3) . . ?
C64 C62 C63 109.6(3) . . ?
C26 C27 C33 120.7(3) . . ?
C26 C27 C28 117.8(3) . . ?
C28 C27 C33 121.6(2) . . ?
C61 C56 C55 121.5(3) . . ?
C57 C56 C55 120.4(2) . . ?
C57 C56 C61 118.0(3) . . ?
C1 C2 C3 117.3(3) . . ?
C1 C2 C66 122.1(3) . . ?
C3 C2 C66 120.6(3) . . ?
C39 C34 C33 121.4(2) . . ?
C35 C34 C39 117.9(2) . . ?
C35 C34 C33 120.7(2) . . ?
C24 C23 C22 120.1(3) . . ?
C28 C23 C24 118.3(3) . . ?
C28 C23 C22 121.5(2) . . ?
C30 C29 C25 111.4(3) . . ?
C30 C29 C32 108.3(3) . . ?
C30 C29 C31 109.3(3) . . ?
C32 C29 C25 109.6(3) . . ?
C31 C29 C25 109.0(2) . . ?
C31 C29 C32 109.2(3) . . ?
H42A C42 H42B 109.5 . . ?
H42A C42 H42C 109.5 . . ?
H42B C42 H42C 109.5 . . ?
C40 C42 H42A 109.5 . . ?
C40 C42 H42B 109.5 . . ?
C40 C42 H42C 109.5 . . ?
C58 C59 H59 118.8 . . ?
C60 C59 C58 122.5(3) . . ?
C60 C59 H59 118.8 . . ?
C29 C32 H32A 109.5 . . ?
C29 C32 H32B 109.5 . . ?
C29 C32 H32C 109.5 . . ?
H32A C32 H32B 109.5 . . ?
H32A C32 H32C 109.5 . . ?
H32B C32 H32C 109.5 . . ?
C39 O4 H4 109.5 . . ?
C1 O1 H1 109.5 . . ?
C50 O5 H5A 109.5 . . ?
C48 C49 C55 120.0(3) . . ?
C50 C49 C55 122.1(2) . . ?
C50 C49 C48 117.7(3) . . ?
C45 C46 H46 118.6 . . ?
C47 C46 H46 118.6 . . ?
C47 C46 C45 122.9(3) . . ?
C54 C51 C47 111.0(3) . . ?
C54 C51 C53 112.5(7) . . ?
C54 C51 C52 107.7(4) . . ?
C47 C51 C52 109.9(4) . . ?
C47 C51 C54A 109.2(3) . . ?
C53 C51 C47 108.7(9) . . ?
C53 C51 C52 107.0(6) . . ?
C52A C51 C47 113.3(3) . . ?
C52A C51 C54A 104.0(4) . . ?
C52A C51 C53A 112.7(7) . . ?
C53A C51 C47 109.2(9) . . ?
C53A C51 C54A 108.2(6) . . ?
C12 C11 H11A 108.9 . . ?
C12 C11 H11B 108.9 . . ?
C12 C11 C6 113.3(2) . . ?
H11A C11 H11B 107.7 . . ?
C6 C11 H11A 108.9 . . ?
C6 C11 H11B 108.9 . . ?
C38 C44 H44A 108.9 . . ?
C38 C44 H44B 108.9 . . ?
H44A C44 H44B 107.8 . . ?
C45 C44 C38 113.2(2) . . ?
C45 C44 H44A 108.9 . . ?
C45 C44 H44B 108.9 . . ?
C1 C6 C5 118.0(3) . . ?
C1 C6 C11 121.2(3) . . ?
C5 C6 C11 120.8(3) . . ?
C46 C45 C44 120.8(3) . . ?
C46 C45 C50 117.2(3) . . ?
C50 C45 C44 121.9(2) . . ?
O5 C50 C49 118.0(3) . . ?
O5 C50 C45 120.1(3) . . ?
C49 C50 C45 122.0(2) . . ?
C42 C40 C36 107.9(2) . . ?
C42 C40 C43 108.7(3) . . ?
C42 C40 C41 109.2(3) . . ?
C43 C40 C36 111.3(3) . . ?
C43 C40 C41 108.0(2) . . ?
C41 C40 C36 111.6(3) . . ?
C4 C7 C10 112.9(3) . . ?
C4 C7 C8A 111.9(4) . . ?
C8 C7 C4 109.9(3) . . ?
C8 C7 C10 107.4(3) . . ?
C8 C7 C9 110.5(4) . . ?
C9 C7 C4 108.9(3) . . ?
C9 C7 C10 107.2(4) . . ?
C9A C7 C4 110.0(4) . . ?
C9A C7 C8A 106.7(5) . . ?
C10A C7 C4 109.8(4) . . ?
C10A C7 C8A 107.8(5) . . ?
C10A C7 C9A 110.6(5) . . ?
C40 C43 H43A 109.5 . . ?
C40 C43 H43B 109.5 . . ?
C40 C43 H43C 109.5 . . ?
H43A C43 H43B 109.5 . . ?
H43A C43 H43C 109.5 . . ?
H43B C43 H43C 109.5 . . ?
C40 C41 H41A 109.5 . . ?
C40 C41 H41B 109.5 . . ?
C40 C41 H41C 109.5 . . ?
H41A C41 H41B 109.5 . . ?
H41A C41 H41C 109.5 . . ?
H41B C41 H41C 109.5 . . ?
C62 C65 H65A 109.5 . . ?
C62 C65 H65B 109.5 . . ?
C62 C65 H65C 109.5 . . ?
H65A C65 H65B 109.5 . . ?
H65A C65 H65C 109.5 . . ?
H65B C65 H65C 109.5 . . ?
C51 C54 H54A 109.5 . . ?
C51 C54 H54B 109.5 . . ?
C51 C54 H54C 109.5 . . ?
H54A C54 H54B 109.5 . . ?
H54A C54 H54C 109.5 . . ?
H54B C54 H54C 109.5 . . ?
C62 C64 H64A 109.5 . . ?
C62 C64 H64B 109.5 . . ?
C62 C64 H64C 109.5 . . ?
H64A C64 H64B 109.5 . . ?
H64A C64 H64C 109.5 . . ?
H64B C64 H64C 109.5 . . ?
C48 C47 C46 117.6(2) . . ?
C48 C47 C51 122.0(3) . . ?
C46 C47 C51 120.3(3) . . ?
C29 C31 H31A 109.5 . . ?
C29 C31 H31B 109.5 . . ?
C29 C31 H31C 109.5 . . ?
H31A C31 H31B 109.5 . . ?
H31A C31 H31C 109.5 . . ?
H31B C31 H31C 109.5 . . ?
C62 C63 H63A 109.5 . . ?
C62 C63 H63B 109.5 . . ?
C62 C63 H63C 109.5 . . ?
H63A C63 H63B 109.5 . . ?
H63A C63 H63C 109.5 . . ?
H63B C63 H63C 109.5 . . ?
C51 C53 H53A 109.5 . . ?
C51 C53 H53B 109.5 . . ?
C51 C53 H53C 109.5 . . ?
H53A C53 H53B 109.5 . . ?
H53A C53 H53C 109.5 . . ?
H53B C53 H53C 109.5 . . ?
C51 C52 H52A 109.5 . . ?
C51 C52 H52B 109.5 . . ?
C51 C52 H52C 109.5 . . ?
H52A C52 H52B 109.5 . . ?
H52A C52 H52C 109.5 . . ?
H52B C52 H52C 109.5 . . ?
C7 C10 H10A 109.5 . . ?
C7 C10 H10B 109.5 . . ?
C7 C10 H10C 109.5 . . ?
H10A C10 H10B 109.5 . . ?
H10A C10 H10C 109.5 . . ?
H10B C10 H10C 109.5 . . ?
C7 C8 H8A 109.5 . . ?
C7 C8 H8B 109.5 . . ?
C7 C8 H8C 109.5 . . ?
H8A C8 H8B 109.5 . . ?
H8A C8 H8C 109.5 . . ?
H8B C8 H8C 109.5 . . ?
H69A C69 H69B 107.5 . . ?
C70 C69 H69A 108.5 . . ?
C70 C69 H69B 108.5 . . ?
C68 C69 H69A 108.5 . . ?
C68 C69 H69B 108.5 . . ?
C68 C69 C70 115.0(3) . . ?
H71A C71 H71B 107.6 . . ?
C70 C71 H71A 108.6 . . ?
C70 C71 H71B 108.6 . . ?
C70 C71 C72 114.6(3) . . ?
C72 C71 H71A 108.6 . . ?
C72 C71 H71B 108.6 . . ?
C69 C70 H70A 109.1 . . ?
C69 C70 H70B 109.1 . . ?
C71 C70 C69 112.7(3) . . ?
C71 C70 H70A 109.1 . . ?
C71 C70 H70B 109.1 . . ?
H70A C70 H70B 107.8 . . ?
C71 C72 H72A 109.4 . . ?
C71 C72 H72B 109.4 . . ?
C71 C72 C73 111.1(3) . . ?
H72A C72 H72B 108.0 . . ?
C73 C72 H72A 109.4 . . ?
C73 C72 H72B 109.4 . . ?
C69 C68 H68A 109.3 . . ?
C69 C68 H68B 109.3 . . ?
H68A C68 H68B 107.9 . . ?
C67 C68 C69 111.8(3) . . ?
C67 C68 H68A 109.3 . . ?
C67 C68 H68B 109.3 . . ?
C72 C73 H73A 109.5 . . ?
C72 C73 H73B 109.5 . . ?
C72 C73 H73C 109.5 . . ?
H73A C73 H73B 109.5 . . ?
H73A C73 H73C 109.5 . . ?
H73B C73 H73C 109.5 . . ?
C68 C67 H67A 109.5 . . ?
C68 C67 H67B 109.5 . . ?
C68 C67 H67C 109.5 . . ?
H67A C67 H67B 109.5 . . ?
H67A C67 H67C 109.5 . . ?
H67B C67 H67C 109.5 . . ?
C7 C9 H9A 109.5 . . ?
C7 C9 H9B 109.5 . . ?
C7 C9 H9C 109.5 . . ?
H9A C9 H9B 109.5 . . ?
H9A C9 H9C 109.5 . . ?
H9B C9 H9C 109.5 . . ?
H21A C21A H21B 109.5 . . ?
H21A C21A H21C 109.5 . . ?
H21B C21A H21C 109.5 . . ?
C18A C21A H21A 109.5 . . ?
C18A C21A H21B 109.5 . . ?
C18A C21A H21C 109.5 . . ?
H20A C20A H20B 109.5 . . ?
H20A C20A H20C 109.5 . . ?
H20B C20A H20C 109.5 . . ?
C18A C20A H20A 109.5 . . ?
C18A C20A H20B 109.5 . . ?
C18A C20A H20C 109.5 . . ?
H19A C19A H19B 109.5 . . ?
H19A C19A H19C 109.5 . . ?
H19B C19A H19C 109.5 . . ?
C18A C19A H19A 109.5 . . ?
C18A C19A H19B 109.5 . . ?
C18A C19A H19C 109.5 . . ?
C18 C20B H20D 109.5 . . ?
C18 C20B H20E 109.5 . . ?
C18 C20B H20F 109.5 . . ?
H20D C20B H20E 109.5 . . ?
H20D C20B H20F 109.5 . . ?
H20E C20B H20F 109.5 . . ?
C14 C18A C19A 119.0(10) . . ?
C21A C18A C14 106.7(10) . . ?
C21A C18A C20A 104.8(11) . . ?
C21A C18A C19A 107.3(10) . . ?
C20A C18A C14 114.1(10) . . ?
C20A C18A C19A 104.0(10) . . ?
C18 C21B H21D 109.5 . . ?
C18 C21B H21E 109.5 . . ?
C18 C21B H21F 109.5 . . ?
H21D C21B H21E 109.5 . . ?
H21D C21B H21F 109.5 . . ?
H21E C21B H21F 109.5 . . ?
C18 C19B H19D 109.5 . . ?
C18 C19B H19E 109.5 . . ?
C18 C19B H19F 109.5 . . ?
H19D C19B H19E 109.5 . . ?
H19D C19B H19F 109.5 . . ?
H19E C19B H19F 109.5 . . ?
C7 C8A H8AA 109.5 . . ?
C7 C8A H8AB 109.5 . . ?
C7 C8A H8AC 109.5 . . ?
H8AA C8A H8AB 109.5 . . ?
H8AA C8A H8AC 109.5 . . ?
H8AB C8A H8AC 109.5 . . ?
C7 C9A H9AA 109.5 . . ?
C7 C9A H9AB 109.5 . . ?
C7 C9A H9AC 109.5 . . ?
H9AA C9A H9AB 109.5 . . ?
H9AA C9A H9AC 109.5 . . ?
H9AB C9A H9AC 109.5 . . ?
C7 C10A H10D 109.5 . . ?
C7 C10A H10E 109.5 . . ?
C7 C10A H10F 109.5 . . ?
H10D C10A H10E 109.5 . . ?
H10D C10A H10F 109.5 . . ?
H10E C10A H10F 109.5 . . ?
C51 C52A H52D 109.5 . . ?
C51 C52A H52E 109.5 . . ?
C51 C52A H52F 109.5 . . ?
H52D C52A H52E 109.5 . . ?
H52D C52A H52F 109.5 . . ?
H52E C52A H52F 109.5 . . ?
C51 C54A H54D 109.5 . . ?
C51 C54A H54E 109.5 . . ?
C51 C54A H54F 109.5 . . ?
H54D C54A H54E 109.5 . . ?
H54D C54A H54F 109.5 . . ?
H54E C54A H54F 109.5 . . ?
C51 C53A H53D 109.5 . . ?
C51 C53A H53E 109.5 . . ?
C51 C53A H53F 109.5 . . ?
H53D C53A H53E 109.5 . . ?
H53D C53A H53F 109.5 . . ?
H53E C53A H53F 109.5 . . ?

loop_
_geom_bond_atom_site_label_1
_geom_bond_atom_site_label_2
_geom_bond_distance
_geom_bond_site_symmetry_2
_geom_bond_publ_flag
C39 C38 1.398(4) . ?
C39 C34 1.394(4) . ?
C39 O4 1.385(3) . ?
C33 H33A 0.9900 . ?
C33 H33B 0.9900 . ?
C33 C27 1.510(4) . ?
C33 C34 1.523(4) . ?
O2 H2 0.8400 . ?
O2 C17 1.382(4) . ?
C24 H24 0.9500 . ?
C24 C25 1.391(5) . ?
C24 C23 1.396(4) . ?
C26 H26 0.9500 . ?
C26 C25 1.401(5) . ?
C26 C27 1.388(4) . ?
O3 H3 0.8400 . ?
O3 C28 1.381(3) . ?
C55 H55A 0.9900 . ?
C55 H55B 0.9900 . ?
C55 C56 1.510(4) . ?
C55 C49 1.509(5) . ?
C1 C2 1.388(4) . ?
C1 O1 1.389(4) . ?
C1 C6 1.390(4) . ?
C13 H13 0.9500 . ?
C13 C12 1.390(5) . ?
C13 C14 1.398(5) . ?
C3 H3A 0.9500 . ?
C3 C4 1.397(4) . ?
C3 C2 1.395(4) . ?
C18 C14 1.521(11) . ?
C18 C20B 1.522(14) . ?
C18 C21B 1.522(14) . ?
C18 C19B 1.508(14) . ?
C5 H5 0.9500 . ?
C5 C4 1.391(4) . ?
C5 C6 1.390(5) . ?
C28 C27 1.396(4) . ?
C28 C23 1.391(5) . ?
C37 H37 0.9500 . ?
C37 C36 1.393(4) . ?
C37 C38 1.391(4) . ?
C48 H48 0.9500 . ?
C48 C49 1.402(4) . ?
C48 C47 1.384(5) . ?
C16 C22 1.509(4) . ?
C16 C15 1.394(5) . ?
C16 C17 1.391(4) . ?
C22 H22A 0.9900 . ?
C22 H22B 0.9900 . ?
C22 C23 1.511(4) . ?
C15 H15 0.9500 . ?
C15 C14 1.393(5) . ?
C66 H66A 0.9900 . ?
C66 H66B 0.9900 . ?
C66 C60 1.530(4) . ?
C66 C2 1.518(4) . ?
O6 H6 0.8400 . ?
O6 C61 1.374(4) . ?
C4 C7 1.537(4) . ?
C25 C29 1.533(4) . ?
C12 C17 1.397(4) . ?
C12 C11 1.519(4) . ?
C36 C35 1.397(4) . ?
C36 C40 1.537(4) . ?
C58 C57 1.397(5) . ?
C58 C62 1.527(4) . ?
C58 C59 1.405(4) . ?
C60 C61 1.386(4) . ?
C60 C59 1.392(4) . ?
C14 C18A 1.561(12) . ?
C35 H35 0.9500 . ?
C35 C34 1.391(4) . ?
C30 H30A 0.9800 . ?
C30 H30B 0.9800 . ?
C30 H30C 0.9800 . ?
C30 C29 1.523(5) . ?
C61 C56 1.403(4) . ?
C38 C44 1.524(4) . ?
C57 H57 0.9500 . ?
C57 C56 1.388(4) . ?
C62 C65 1.524(5) . ?
C62 C64 1.533(5) . ?
C62 C63 1.535(5) . ?
C29 C32 1.530(5) . ?
C29 C31 1.524(4) . ?
C42 H42A 0.9800 . ?
C42 H42B 0.9800 . ?
C42 H42C 0.9800 . ?
C42 C40 1.516(5) . ?
C59 H59 0.9500 . ?
C32 H32A 0.9800 . ?
C32 H32B 0.9800 . ?
C32 H32C 0.9800 . ?
O4 H4 0.8400 . ?
O1 H1 0.8400 . ?
O5 H5A 0.8400 . ?
O5 C50 1.388(3) . ?
C49 C50 1.392(5) . ?
C46 H46 0.9500 . ?
C46 C45 1.394(4) . ?
C46 C47 1.392(5) . ?
C51 C54 1.496(4) . ?
C51 C47 1.533(3) . ?
C51 C53 1.533(4) . ?
C51 C52 1.570(4) . ?
C51 C52A 1.510(4) . ?
C51 C54A 1.577(4) . ?
C51 C53A 1.530(4) . ?
C11 H11A 0.9900 . ?
C11 H11B 0.9900 . ?
C11 C6 1.528(4) . ?
C44 H44A 0.9900 . ?
C44 H44B 0.9900 . ?
C44 C45 1.505(4) . ?
C45 C50 1.404(5) . ?
C40 C43 1.523(4) . ?
C40 C41 1.524(4) . ?
C7 C10 1.567(5) . ?
C7 C8 1.517(5) . ?
C7 C9 1.528(5) . ?
C7 C8A 1.573(8) . ?
C7 C9A 1.514(8) . ?
C7 C10A 1.500(7) . ?
C43 H43A 0.9800 . ?
C43 H43B 0.9800 . ?
C43 H43C 0.9800 . ?
C41 H41A 0.9800 . ?
C41 H41B 0.9800 . ?
C41 H41C 0.9800 . ?
C65 H65A 0.9800 . ?
C65 H65B 0.9800 . ?
C65 H65C 0.9800 . ?
C54 H54A 0.9800 . ?
C54 H54B 0.9800 . ?
C54 H54C 0.9800 . ?
C64 H64A 0.9800 . ?
C64 H64B 0.9800 . ?
C64 H64C 0.9800 . ?
C31 H31A 0.9800 . ?
C31 H31B 0.9800 . ?
C31 H31C 0.9800 . ?
C63 H63A 0.9800 . ?
C63 H63B 0.9800 . ?
C63 H63C 0.9800 . ?
C53 H53A 0.9800 . ?
C53 H53B 0.9800 . ?
C53 H53C 0.9800 . ?
C52 H52A 0.9800 . ?
C52 H52B 0.9800 . ?
C52 H52C 0.9800 . ?
C10 H10A 0.9800 . ?
C10 H10B 0.9800 . ?
C10 H10C 0.9800 . ?
C8 H8A 0.9800 . ?
C8 H8B 0.9800 . ?
C8 H8C 0.9800 . ?
C69 H69A 0.9900 . ?
C69 H69B 0.9900 . ?
C69 C70 1.529(3) . ?
C69 C68 1.527(3) . ?
C71 H71A 0.9900 . ?
C71 H71B 0.9900 . ?
C71 C70 1.526(3) . ?
C71 C72 1.530(3) . ?
C70 H70A 0.9900 . ?
C70 H70B 0.9900 . ?
C72 H72A 0.9900 . ?
C72 H72B 0.9900 . ?
C72 C73 1.535(4) . ?
C68 H68A 0.9900 . ?
C68 H68B 0.9900 . ?
C68 C67 1.513(4) . ?
C73 H73A 0.9800 . ?
C73 H73B 0.9800 . ?
C73 H73C 0.9800 . ?
C67 H67A 0.9800 . ?
C67 H67B 0.9800 . ?
C67 H67C 0.9800 . ?
C9 H9A 0.9800 . ?
C9 H9B 0.9800 . ?
C9 H9C 0.9800 . ?
C21A H21A 0.9800 . ?
C21A H21B 0.9800 . ?
C21A H21C 0.9800 . ?
C21A C18A 1.546(15) . ?
C20A H20A 0.9800 . ?
C20A H20B 0.9800 . ?
C20A H20C 0.9800 . ?
C20A C18A 1.556(15) . ?
C19A H19A 0.9800 . ?
C19A H19B 0.9800 . ?
C19A H19C 0.9800 . ?
C19A C18A 1.568(15) . ?
C20B H20D 0.9800 . ?
C20B H20E 0.9800 . ?
C20B H20F 0.9800 . ?
C21B H21D 0.9800 . ?
C21B H21E 0.9800 . ?
C21B H21F 0.9800 . ?
C19B H19D 0.9800 . ?
C19B H19E 0.9800 . ?
C19B H19F 0.9800 . ?
C8A H8AA 0.9800 . ?
C8A H8AB 0.9800 . ?
C8A H8AC 0.9800 . ?
C9A H9AA 0.9800 . ?
C9A H9AB 0.9800 . ?
C9A H9AC 0.9800 . ?
C10A H10D 0.9800 . ?
C10A H10E 0.9800 . ?
C10A H10F 0.9800 . ?
C52A H52D 0.9800 . ?
C52A H52E 0.9800 . ?
C52A H52F 0.9800 . ?
C54A H54D 0.9800 . ?
C54A H54E 0.9800 . ?
C54A H54F 0.9800 . ?
C53A H53D 0.9800 . ?
C53A H53E 0.9800 . ?
C53A H53F 0.9800 . ?

loop_
_geom_torsion_atom_site_label_1
_geom_torsion_atom_site_label_2
_geom_torsion_atom_site_label_3
_geom_torsion_atom_site_label_4
_geom_torsion
_geom_torsion_site_symmetry_1
_geom_torsion_site_symmetry_2
_geom_torsion_site_symmetry_3
_geom_torsion_site_symmetry_4
_geom_torsion_publ_flag
C39 C38 C44 C45 94.9(3) . . . . ?
C24 C25 C29 C30 12.7(4) . . . . ?
C24 C25 C29 C32 132.5(3) . . . . ?
C24 C25 C29 C31 -108.0(3) . . . . ?
C26 C25 C29 C30 -168.4(3) . . . . ?
C26 C25 C29 C32 -48.6(4) . . . . ?
C26 C25 C29 C31 70.9(4) . . . . ?
O3 C28 C27 C33 5.1(4) . . . . ?
O3 C28 C27 C26 -175.9(2) . . . . ?
O3 C28 C23 C24 175.0(2) . . . . ?
O3 C28 C23 C22 -8.6(4) . . . . ?
C55 C49 C50 O5 10.8(4) . . . . ?
C55 C49 C50 C45 -167.7(3) . . . . ?
C13 C12 C17 O2 174.9(3) . . . . ?
C13 C12 C17 C16 -4.0(5) . . . . ?
C13 C12 C11 C6 99.6(4) . . . . ?
C13 C14 C18A C21A 101.4(10) . . . . ?
C13 C14 C18A C20A -13.8(15) . . . . ?
C13 C14 C18A C19A -137.2(10) . . . . ?
C3 C4 C7 C10 -167.9(3) . . . . ?
C3 C4 C7 C8 -47.9(4) . . . . ?
C3 C4 C7 C9 73.2(4) . . . . ?
C3 C4 C7 C8A -13.2(4) . . . . ?
C3 C4 C7 C9A 105.2(5) . . . . ?
C3 C4 C7 C10A -132.8(4) . . . . ?
C5 C4 C7 C10 14.7(4) . . . . ?
C5 C4 C7 C8 134.6(3) . . . . ?
C5 C4 C7 C9 -104.3(4) . . . . ?
C5 C4 C7 C8A 169.4(4) . . . . ?
C5 C4 C7 C9A -72.3(5) . . . . ?
C5 C4 C7 C10A 49.7(4) . . . . ?
C37 C36 C35 C34 1.5(5) . . . . ?
C37 C36 C40 C42 -86.3(4) . . . . ?
C37 C36 C40 C43 32.9(4) . . . . ?
C37 C36 C40 C41 153.7(3) . . . . ?
C37 C38 C44 C45 -85.1(4) . . . . ?
C48 C49 C50 O5 -175.3(2) . . . . ?
C48 C49 C50 C45 6.2(4) . . . . ?
C16 C22 C23 C24 -89.3(3) . . . . ?
C16 C22 C23 C28 94.4(3) . . . . ?
C16 C15 C14 C13 -2.8(6) . . . . ?
C16 C15 C14 C18 169.5(8) . . . . ?
C16 C15 C14 C18A -177.3(7) . . . . ?
C22 C16 C15 C14 178.0(3) . . . . ?
C22 C16 C17 O2 6.6(5) . . . . ?
C22 C16 C17 C12 -174.4(3) . . . . ?
C15 C16 C22 C23 86.1(4) . . . . ?
C15 C16 C17 O2 -175.1(3) . . . . ?
C15 C16 C17 C12 3.8(5) . . . . ?
C15 C14 C18A C21A -84.7(10) . . . . ?
C15 C14 C18A C20A 160.1(9) . . . . ?
C15 C14 C18A C19A 36.7(14) . . . . ?
C66 C60 C61 O6 7.0(4) . . . . ?
C66 C60 C61 C56 -173.1(3) . . . . ?
C66 C60 C59 C58 177.8(3) . . . . ?
O6 C61 C56 C55 -9.3(5) . . . . ?
O6 C61 C56 C57 174.0(3) . . . . ?
C4 C3 C2 C1 0.6(4) . . . . ?
C4 C3 C2 C66 -178.8(2) . . . . ?
C4 C5 C6 C1 -0.3(4) . . . . ?
C4 C5 C6 C11 179.1(2) . . . . ?
C25 C24 C23 C28 2.0(4) . . . . ?
C25 C24 C23 C22 -174.5(2) . . . . ?
C25 C26 C27 C33 178.9(2) . . . . ?
C25 C26 C27 C28 -0.2(4) . . . . ?
C12 C13 C14 C18 -170.2(7) . . . . ?
C12 C13 C14 C15 2.6(6) . . . . ?
C12 C13 C14 C18A 176.6(8) . . . . ?
C12 C11 C6 C1 94.4(4) . . . . ?
C12 C11 C6 C5 -85.0(3) . . . . ?
C36 C37 C38 C39 -0.4(5) . . . . ?
C36 C37 C38 C44 179.6(3) . . . . ?
C36 C35 C34 C39 -1.3(5) . . . . ?
C36 C35 C34 C33 179.4(3) . . . . ?
C58 C57 C56 C55 -175.0(3) . . . . ?
C58 C57 C56 C61 1.6(5) . . . . ?
C60 C66 C2 C1 -91.2(3) . . . . ?
C60 C66 C2 C3 88.1(3) . . . . ?
C60 C61 C56 C55 170.8(3) . . . . ?
C60 C61 C56 C57 -5.8(5) . . . . ?
C14 C13 C12 C17 0.7(5) . . . . ?
C14 C13 C12 C11 -176.5(3) . . . . ?
C17 C16 C22 C23 -95.6(3) . . . . ?
C17 C16 C15 C14 -0.3(5) . . . . ?
C17 C12 C11 C6 -77.5(4) . . . . ?
C35 C36 C40 C42 89.3(4) . . . . ?
C35 C36 C40 C43 -151.4(3) . . . . ?
C35 C36 C40 C41 -30.7(4) . . . . ?
C61 C60 C59 C58 -0.8(5) . . . . ?
C38 C39 C34 C33 179.4(3) . . . . ?
C38 C39 C34 C35 0.1(4) . . . . ?
C38 C37 C36 C35 -0.7(5) . . . . ?
C38 C37 C36 C40 175.1(3) . . . . ?
C38 C44 C45 C46 96.6(3) . . . . ?
C38 C44 C45 C50 -80.2(3) . . . . ?
C57 C58 C62 C65 -176.5(3) . . . . ?
C57 C58 C62 C64 63.6(4) . . . . ?
C57 C58 C62 C63 -56.1(5) . . . . ?
C57 C58 C59 C60 -3.1(5) . . . . ?
C62 C58 C57 C56 -176.0(3) . . . . ?
C62 C58 C59 C60 175.5(3) . . . . ?
C27 C33 C34 C39 -94.7(3) . . . . ?
C27 C33 C34 C35 84.6(3) . . . . ?
C27 C26 C25 C24 -4.1(4) . . . . ?
C27 C26 C25 C29 176.9(2) . . . . ?
C27 C28 C23 C24 -6.5(4) . . . . ?
C27 C28 C23 C22 169.9(3) . . . . ?
C56 C55 C49 C48 88.1(3) . . . . ?
C56 C55 C49 C50 -98.1(3) . . . . ?
C2 C1 C6 C5 -0.3(4) . . . . ?
C2 C1 C6 C11 -179.7(2) . . . . ?
C2 C3 C4 C5 -1.2(4) . . . . ?
C2 C3 C4 C7 -178.7(2) . . . . ?
C2 C66 C60 C61 79.9(4) . . . . ?
C2 C66 C60 C59 -98.7(3) . . . . ?
C34 C39 C38 C37 0.7(4) . . . . ?
C34 C39 C38 C44 -179.3(3) . . . . ?
C34 C33 C27 C26 -100.8(3) . . . . ?
C34 C33 C27 C28 78.2(3) . . . . ?
C23 C24 C25 C26 3.2(4) . . . . ?
C23 C24 C25 C29 -177.9(3) . . . . ?
C23 C28 C27 C33 -173.4(3) . . . . ?
C23 C28 C27 C26 5.7(4) . . . . ?
C59 C58 C57 C56 2.7(5) . . . . ?
C59 C58 C62 C65 4.8(5) . . . . ?
C59 C58 C62 C64 -115.0(4) . . . . ?
C59 C58 C62 C63 125.3(4) . . . . ?
C59 C60 C61 O6 -174.4(3) . . . . ?
C59 C60 C61 C56 5.5(4) . . . . ?
O4 C39 C38 C37 -177.5(3) . . . . ?
O4 C39 C38 C44 2.5(4) . . . . ?
O4 C39 C34 C33 -2.4(4) . . . . ?
O4 C39 C34 C35 178.3(3) . . . . ?
O1 C1 C2 C3 178.3(2) . . . . ?
O1 C1 C2 C66 -2.3(3) . . . . ?
O1 C1 C6 C5 -178.5(2) . . . . ?
O1 C1 C6 C11 2.2(3) . . . . ?
C49 C55 C56 C61 92.7(3) . . . . ?
C49 C55 C56 C57 -90.8(4) . . . . ?
C49 C48 C47 C46 -1.6(4) . . . . ?
C49 C48 C47 C51 -178.8(2) . . . . ?
C46 C45 C50 O5 176.5(2) . . . . ?
C46 C45 C50 C49 -5.1(4) . . . . ?
C11 C12 C17 O2 -7.9(5) . . . . ?
C11 C12 C17 C16 173.2(3) . . . . ?
C44 C45 C50 O5 -6.6(4) . . . . ?
C44 C45 C50 C49 171.8(3) . . . . ?
C6 C1 C2 C3 0.2(4) . . . . ?
C6 C1 C2 C66 179.6(2) . . . . ?
C6 C5 C4 C3 1.0(4) . . . . ?
C6 C5 C4 C7 178.6(2) . . . . ?
C45 C46 C47 C48 2.9(4) . . . . ?
C45 C46 C47 C51 -179.9(2) . . . . ?
C40 C36 C35 C34 -174.3(3) . . . . ?
C54 C51 C47 C48 -123.1(4) . . . . ?
C54 C51 C47 C46 59.8(5) . . . . ?
C47 C48 C49 C55 171.3(3) . . . . ?
C47 C48 C49 C50 -2.8(4) . . . . ?
C47 C46 C45 C44 -176.6(2) . . . . ?
C47 C46 C45 C50 0.4(4) . . . . ?
C53 C51 C47 C48 112.7(5) . . . . ?
C53 C51 C47 C46 -64.4(6) . . . . ?
C52 C51 C47 C48 -4.0(5) . . . . ?
C52 C51 C47 C46 178.9(4) . . . . ?
C70 C69 C68 C67 66.7(5) . . . . ?
C70 C71 C72 C73 179.7(4) . . . . ?
C72 C71 C70 C69 175.1(3) . . . . ?
C68 C69 C70 C71 180.0(3) . . . . ?
C20B C18 C14 C13 -63.3(11) . . . . ?
C20B C18 C14 C15 124.6(8) . . . . ?
C21B C18 C14 C13 59.0(11) . . . . ?
C21B C18 C14 C15 -113.2(8) . . . . ?
C19B C18 C14 C13 178.5(8) . . . . ?
C19B C18 C14 C15 6.3(13) . . . . ?
C52A C51 C47 C48 -29.9(5) . . . . ?
C52A C51 C47 C46 153.0(4) . . . . ?
C54A C51 C47 C48 -145.3(4) . . . . ?
C54A C51 C47 C46 37.6(4) . . . . ?
C53A C51 C47 C48 96.6(5) . . . . ?
C53A C51 C47 C46 -80.5(5) . . . . ?
